data_2300198
loop_
_publ_author_name
'Morgenroth, Wolfgang'
'Overgaard, Jacob'
'Clausen, Henrik F.'
'Svendsen, Helle'
'J\/orgensen, Mads R. V.'
'Larsen, Finn K.'
'Iversen, Bo B.'

_publ_section_title
;
 Helium cryostat synchrotron charge densities determined using a large
 CCD detector -- the upgraded beamline D3 at DESY
;
_journal_coeditor_code HX5073
_journal_issue 5
_journal_name_full 'Journal of Applied Crystallography'
_journal_page_first 846
_journal_page_last 853
_journal_paper_doi 10.1107/S0021889808024643
_journal_volume 41
_journal_year 2008
_space_group_IT_number 2
_symmetry_space_group_name_Hall '-P 1'
_symmetry_space_group_name_H-M 'P -1'
_audit_conform_dict_name cif_core.dic
_audit_conform_dict_version 2.2
_audit_creation_method 'XD routine XDCIF'
_cell_angle_alpha 94.686
_cell_angle_beta 100.568(2)
_cell_angle_gamma 98.884
_cell_length_a 6.2170(10)
_cell_length_b 6.9850(10)
_cell_length_c 10.5060(10)
_cell_volume 440.26(10)
_computing_molecular_graphics 'Volkov et al, (2006)'
_computing_publication_material 'Volkov et al, (2006)'
_computing_structure_refinement 'Volkov et al, (2006)'
_exptl_absorpt_correction_type none
_refine_diff_density_max 0.414
_refine_diff_density_min -0.507
_refine_ls_extinction_method none
_refine_ls_goodness_of_fit_ref 1.293
_refine_ls_matrix_type full
_refine_ls_number_parameters 348
_refine_ls_number_reflns 8807
_refine_ls_number_restraints 0
_refine_ls_R_factor_all 0.031
_refine_ls_R_factor_gt 0.026
_refine_ls_shift/su_max 0
_refine_ls_structure_factor_coef Fsqd
_refine_ls_weighting_details
;
        calc w2 = 1/[s^2^(Fo^2^)]
;
_refine_ls_weighting_scheme calc
_refine_ls_wR_factor_ref 0.033
_cod_data_source_file hx5073.cif
_cod_data_source_block I
_cod_database_code 2300198

loop_
_space_group_symop_id
_space_group_symop_operation_xyz
1 +X,+Y,+Z
2 -X,-Y,-Z

loop_
_atom_rho_multipole_atom_label
_atom_rho_multipole_coeff_Pv
_atom_rho_multipole_coeff_P00
_atom_rho_multipole_coeff_P10
_atom_rho_multipole_coeff_P11
_atom_rho_multipole_coeff_P1-1
_atom_rho_multipole_coeff_P20
_atom_rho_multipole_coeff_P21
_atom_rho_multipole_coeff_P2-1
_atom_rho_multipole_coeff_P22
_atom_rho_multipole_coeff_P2-2
_atom_rho_multipole_coeff_P30
_atom_rho_multipole_coeff_P31
_atom_rho_multipole_coeff_P3-1
_atom_rho_multipole_coeff_P32
_atom_rho_multipole_coeff_P3-2
_atom_rho_multipole_coeff_P33
_atom_rho_multipole_coeff_P3-3
_atom_rho_multipole_coeff_P40
_atom_rho_multipole_coeff_P41
_atom_rho_multipole_coeff_P4-1
_atom_rho_multipole_coeff_P42
_atom_rho_multipole_coeff_P4-2
_atom_rho_multipole_coeff_P43
_atom_rho_multipole_coeff_P4-3
_atom_rho_multipole_coeff_P44
_atom_rho_multipole_coeff_P4-4
_atom_rho_multipole_kappa
_atom_rho_multipole_kappa_prime0
_atom_rho_multipole_kappa_prime1
_atom_rho_multipole_kappa_prime2
_atom_rho_multipole_kappa_prime3
_atom_rho_multipole_kappa_prime4
_atom_rho_multipole_radial_slater_n0
_atom_rho_multipole_radial_slater_zeta0
_atom_rho_multipole_radial_slater_n1
_atom_rho_multipole_radial_slater_zeta1
_atom_rho_multipole_radial_slater_n2
_atom_rho_multipole_radial_slater_zeta2
_atom_rho_multipole_radial_slater_n3
_atom_rho_multipole_radial_slater_zeta3
_atom_rho_multipole_radial_slater_n4
_atom_rho_multipole_radial_slater_zeta4
K(1) 18 0 0 0 0 0 0 0 0 0 0 0 0 0 0 0 0 0 0 0 0 0 0 0 0 0 1 1 1 1 1 1 0 0 0 0 0 0 0 0 0 0
O(1) 6.383(17) 0 0.004(8) -0.034(10) 0.010(8) -0.093(9) -0.005(8) 0.001(8) -0.065(9) 0.025(8) -0.017(8) -0.016(8) 0.001(7) -0.009(7) 0.008(7) 0.041(7) -0.006(7) 0 0 0 0 0 0 0 0 0 0.9723(10) 0.955911 0.955911 0.955911 0.955911 0.955911 2 4.466 2 4.466 2 4.466 3 4.466 4 4.466
O(2) 6.426(19) 0 0.002(9) 0.020(9) -0.039(9) -0.013(9) -0.001(9) -0.012(8) 0.089(9) -0.008(9) -0.007(8) -0.031(8) -0.026(8) -0.010(8) -0.006(7) 0.088(7) -0.021(8) 0 0 0 0 0 0 0 0 0 0.9742(12) 0.957394 0.957394 0.957394 0.957394 0.957394 2 4.466 2 4.466 2 4.466 3 4.466 4 4.466
O(3) 6.371(19) 0 0.007(9) 0.014(9) -0.062(9) -0.037(9) -0.009(9) -0.005(8) 0.063(8) -0.009(9) 0.009(8) -0.029(8) -0.014(8) -0.003(7) 0.003(7) 0.095(7) -0.009(7) 0 0 0 0 0 0 0 0 0 0.9742(12) 0.957394 0.957394 0.957394 0.957394 0.957394 2 4.466 2 4.466 2 4.466 3 4.466 4 4.466
O(4) 6.348(17) 0 0.004(8) -0.045(10) -0.002(8) -0.083(9) 0.011(8) -0.007(8) -0.067(9) -0.029(8) -0.005(8) -0.004(8) -0.001(8) -0.001(7) 0.006(7) 0.054(7) -0.002(7) 0 0 0 0 0 0 0 0 0 0.9723(10) 0.955911 0.955911 0.955911 0.955911 0.955911 2 4.466 2 4.466 2 4.466 3 4.466 4 4.466
O(5) 6.40(2) 0 0.003(9) -0.011(9) -0.033(9) -0.052(9) -0.014(9) -0.011(9) 0.048(9) -0.004(9) -0.001(8) -0.023(8) -0.017(8) -0.009(8) 0.007(8) 0.100(8) -0.020(8) 0 0 0 0 0 0 0 0 0 0.9742(12) 0.957394 0.957394 0.957394 0.957394 0.957394 2 4.466 2 4.466 2 4.466 3 4.466 4 4.466
O(6) 6.387(17) 0 -0.006(8) -0.049(9) -0.005(8) -0.102(9) 0.032(9) -0.011(8) -0.064(8) 0.006(8) -0.005(8) -0.002(8) -0.019(7) 0.007(8) -0.008(7) 0.047(7) -0.003(7) 0 0 0 0 0 0 0 0 0 0.9723(10) 0.955911 0.955911 0.955911 0.955911 0.955911 2 4.466 2 4.466 2 4.466 3 4.466 4 4.466
O(7) 6.423(17) 0 -0.009(8) -0.042(9) -0.012(8) -0.079(9) -0.002(9) -0.022(8) -0.031(9) -0.040(8) 0.002(8) -0.013(8) 0.001(7) -0.013(8) -0.002(7) 0.071(7) -0.012(7) 0 0 0 0 0 0 0 0 0 0.9723(10) 0.955911 0.955911 0.955911 0.955911 0.955911 2 4.466 2 4.466 2 4.466 3 4.466 4 4.466
O(8) 6.403(16) 0 -0.004(8) -0.045(9) -0.012(8) -0.107(9) -0.048(9) 0.016(8) -0.078(8) 0.005(8) 0.006(8) -0.028(8) -0.006(7) -0.002(8) 0.008(7) 0.043(7) -0.004(7) 0 0 0 0 0 0 0 0 0 0.9723(10) 0.955911 0.955911 0.955911 0.955911 0.955911 2 4.466 2 4.466 2 4.466 3 4.466 4 4.466
O(9) 6.55(3) 0 0.002(8) -0.029(8) -0.028(8) 0.001(9) -0.038(8) -0.017(8) -0.017(7) 0.016(8) -0.002(8) -0.034(7) -0.054(7) -0.007(7) 0.016(7) 0.093(7) -0.037(7) 0 0 0 0 0 0 0 0 0 0.9645(16) 0.967312 0.967312 0.967312 0.967312 0.967312 2 4.466 2 4.466 2 4.466 3 4.466 4 4.466
O(10) 6.55(3) 0 0.007(8) -0.027(8) -0.031(8) 0.013(9) -0.001(8) 0.012(8) -0.021(7) 0.043(8) 0.006(8) -0.033(7) -0.043(8) 0.008(7) -0.016(7) 0.109(7) -0.040(7) 0 0 0 0 0 0 0 0 0 0.9645(16) 0.967312 0.967312 0.967312 0.967312 0.967312 2 4.466 2 4.466 2 4.466 3 4.466 4 4.466
C(1) 3.83(2) 0 -0.006(9) 0.043(11) -0.018(9) -0.237(10) -0.003(9) -0.006(9) 0.007(11) -0.017(9) 0.008(12) 0.036(11) -0.003(10) -0.002(10) 0.014(11) 0.302(11) 0.010(13) 0 0 0 0 0 0 0 0 0 1.013(2) 1.001788 1.001788 1.001788 1.001788 1.001788 2 3.1762 2 3.1762 2 3.1762 3 3.1762 4 3.1762
C(2) 3.80(2) 0 0.002(9) 0.054(11) -0.008(9) -0.257(10) 0.007(9) -0.003(9) 0.027(11) 0.004(9) 0.007(12) 0.003(11) 0.010(10) -0.009(10) 0.028(11) 0.309(11) 0.018(14) 0 0 0 0 0 0 0 0 0 1.013(2) 1.001788 1.001788 1.001788 1.001788 1.001788 2 3.1762 2 3.1762 2 3.1762 3 3.1762 4 3.1762
C(3) 3.79(2) 0 0.021(9) 0.078(11) -0.044(10) -0.265(10) 0.016(9) 0.001(9) 0.031(10) 0.015(10) -0.014(11) -0.007(11) 0.012(10) 0.003(11) 0.008(11) 0.294(12) -0.001(12) 0 0 0 0 0 0 0 0 0 1.013(2) 1.001788 1.001788 1.001788 1.001788 1.001788 2 3.1762 2 3.1762 2 3.1762 3 3.1762 4 3.1762
C(4) 3.82(2) 0 -0.007(8) 0.032(11) 0.017(10) -0.245(10) -0.030(9) 0.004(9) 0.014(10) -0.036(10) 0.021(11) -0.002(11) -0.003(10) -0.011(11) -0.012(11) 0.293(12) 0.034(12) 0 0 0 0 0 0 0 0 0 1.013(2) 1.001788 1.001788 1.001788 1.001788 1.001788 2 3.1762 2 3.1762 2 3.1762 3 3.1762 4 3.1762
H(2) 0.579(13) 0 0.057(11) 0.001(8) -0.004(8) 0.037(16) 0.018(14) -0.042(14) -0.010(12) 0.003(12) 0 0 0 0 0 0 0 0 0 0 0 0 0 0 0 0 1.2 1.2 1.2 1.2 1.2 1.2 0 2 1 2 2 2 3 2 4 2
H(3) 0.593(12) 0 0.023(10) -0.016(9) 0.001(8) 0.089(16) 0.015(14) 0.043(14) 0.017(12) -0.001(12) 0 0 0 0 0 0 0 0 0 0 0 0 0 0 0 0 1.2 1.2 1.2 1.2 1.2 1.2 0 2 1 2 2 2 3 2 4 2
H(5) 0.600(13) 0 0.101(11) 0.017(8) -0.003(9) 0.071(16) 0.037(13) -0.011(14) -0.014(12) 0.013(11) 0 0 0 0 0 0 0 0 0 0 0 0 0 0 0 0 1.2 1.2 1.2 1.2 1.2 1.2 0 2 1 2 2 2 3 2 4 2
H(9A) 0.689(9) 0 0.110(7) 0 0 0.069(8) 0 0 0 0 0 0 0 0 0 0 0 0 0 0 0 0 0 0 0 0 1.2 1.2 1.2 1.2 1.2 1.2 0 2 1 2 2 2 3 2 4 2
H(9B) 0.6885 0 0.1095 0 0 0.0688 0 0 0 0 0 0 0 0 0 0 0 0 0 0 0 0 0 0 0 0 1.2 1.2 1.2 1.2 1.2 1.2 0 2 1 2 2 2 3 2 4 2
H(10A) 0.6885 0 0.1095 0 0 0.0688 0 0 0 0 0 0 0 0 0 0 0 0 0 0 0 0 0 0 0 0 1.2 1.2 1.2 1.2 1.2 1.2 0 2 1 2 2 2 3 2 4 2
H(10B) 0.6885 0 0.1095 0 0 0.0688 0 0 0 0 0 0 0 0 0 0 0 0 0 0 0 0 0 0 0 0 1.2 1.2 1.2 1.2 1.2 1.2 0 2 1 2 2 2 3 2 4 2

loop_
_atom_site_aniso_label
_atom_site_aniso_U_11
_atom_site_aniso_U_22
_atom_site_aniso_U_33
_atom_site_aniso_U_12
_atom_site_aniso_U_13
_atom_site_aniso_U_23
K(1) 0.00580(6) 0.00486(6) 0.00548(6) -0.00018(4) 0.00117(4) 0.00075(4)
O(1) 0.00492(10) 0.00590(10) 0.00412(10) -0.00124(9) 0.00006(8) 0.00131(8)
O(2) 0.00534(10) 0.00783(11) 0.00281(10) 0.00008(9) -0.00020(8) 0.00221(8)
O(3) 0.00589(11) 0.00639(10) 0.00255(9) -0.00078(9) -0.00129(8) 0.00151(8)
O(4) 0.00407(10) 0.00692(10) 0.00415(10) -0.00080(9) -0.00043(8) 0.00110(8)
O(5) 0.01056(12) 0.00447(10) 0.00202(9) 0.00162(9) -0.00066(8) 0.00014(8)
O(6) 0.00916(11) 0.00319(9) 0.00390(10) 0.00083(9) 0.00042(8) 0.00057(8)
O(7) 0.00869(11) 0.00503(10) 0.00201(9) 0.00022(9) -0.00072(8) 0.00039(8)
O(8) 0.01088(12) 0.00320(10) 0.00404(10) 0.00093(9) 0.00033(9) 0.00082(8)
O(9) 0.00744(11) 0.00578(10) 0.00342(10) 0.00201(9) 0.00017(8) 0.00092(8)
O(10) 0.00519(10) 0.00768(11) 0.00403(10) 0.00022(9) -0.00021(8) 0.00195(8)
C(1) 0.00434(10) 0.00406(9) 0.00242(9) 0.00007(9) -0.00017(8) 0.00071(7)
C(2) 0.00385(10) 0.00468(9) 0.00258(9) 0.00031(9) -0.00020(7) 0.00070(8)
C(3) 0.00560(10) 0.00338(10) 0.00237(9) 0.00080(8) 0.00018(8) 0.00060(8)
C(4) 0.00558(10) 0.00341(10) 0.00235(9) 0.00098(8) 0.00012(8) 0.00067(8)
H(2) 0.016856 0.015465 0.010833 0.001305 0.002878 0.002567
H(3) 0.017916 0.014655 0.012989 0.000409 0.002267 0.001235
H(5) 0.021878 0.01346 0.009357 0.002214 0.002341 0.002375
H(9A) 0.02769 0.011247 0.014467 0.005424 0.003393 0.005786
H(9B) 0.02526 0.016044 0.011832 0.005915 0.005609 -0.001987
H(10A) 0.021866 0.020196 0.01426 0.000856 0.010276 0.005935
H(10B) 0.012474 0.021665 0.018989 -0.002279 -0.002242 0.000645

loop_
_atom_site_label
_atom_site_fract_x
_atom_site_fract_y
_atom_site_fract_z
_atom_site_U_iso_or_equiv
_atom_site_occupancy
K(1) 0.166902(10) 0.146531(9) 0.272299(6) 0.005 1
O(1) 0.32768(6) 0.32887(5) 0.06605(3) 0.005 1
O(2) -0.49600(6) -0.07104(5) 0.15539(3) 0.005 1
O(3) 0.65294(6) 0.51936(5) 0.15900(3) 0.005 1
O(4) -0.23141(6) 0.11365(5) 0.07737(3) 0.005 1
O(5) 0.18091(6) -0.44219(5) 0.30600(3) 0.006 1
O(6) 0.28126(6) -0.15314(5) 0.42892(3) 0.006 1
O(7) 0.35630(6) -0.34409(5) 0.64478(3) 0.006 1
O(8) 0.21781(6) -0.62730(5) 0.51715(3) 0.006 1
O(9) -0.21285(6) -0.05175(5) 0.35666(3) 0.006 1
O(10) 0.05496(6) -0.23947(5) 0.12958(3) 0.006 1
C(1) 0.48896(5) 0.45360(5) 0.06365(3) 0.004 1
C(2) -0.41627(5) 0.01568(5) 0.06547(3) 0.004 1
C(3) 0.24662(5) -0.33147(5) 0.41668(3) 0.004 1
C(4) 0.27615(5) -0.44739(5) 0.53688(3) 0.004 1
H(2) -0.37051 -0.060957 0.243925 0.014 1
H(3) 0.643304 0.443508 0.247473 0.016 1
H(5) 0.137889 -0.357491 0.22923 0.015 1
H(9A) -0.214791 -0.179727 0.389357 0.017 1
H(9B) -0.252828 0.033091 0.424914 0.017 1
H(10A) 0.142382 -0.202357 0.064608 0.018 1
H(10B) -0.094466 -0.290244 0.081178 0.019 1

loop_
_geom_angle_atom_site_label_1
_geom_angle_atom_site_label_2
_geom_angle_atom_site_label_3
_geom_angle_site_symmetry_1
_geom_angle_site_symmetry_2
_geom_angle_site_symmetry_3
_geom_angle
_geom_angle_publ_flag
C(2) O(2) H(2) 1_555 1_555 1_555 111.54(3) yes
C(1) O(3) H(3) 1_555 1_555 1_555 112.99(3) yes
C(3) O(5) H(5) 1_555 1_555 1_555 110.49(3) yes
C(4) O(7) H(3) 1_555 1_555 2_656 114.80(3) yes
H(2) O(9) H(9A) 1_555 1_555 1_555 111.54(3) yes
H(2) O(9) H(9B) 1_555 1_555 1_555 108.01(3) yes
H(9A) O(9) H(9B) 1_555 1_555 1_555 105.63(3) yes
H(5) O(10) H(10A) 1_555 1_555 1_555 119.94(3) yes
H(5) O(10) H(10B) 1_555 1_555 1_555 114.53(3) yes
H(10A) O(10) H(10B) 1_555 1_555 1_555 105.78(3) yes
O(1) C(1) O(3) 1_555 1_555 1_555 126.41(3) yes
O(1) C(1) C(1) 1_555 1_555 2_665 120.25(4) yes
O(3) C(1) C(1) 1_555 1_555 2_665 113.33(3) yes
O(2) C(2) O(4) 1_555 1_555 1_555 126.43(3) yes
O(2) C(2) C(2) 1_555 1_555 2_455 112.39(3) yes
O(4) C(2) C(2) 1_555 1_555 2_455 121.18(4) yes
O(5) C(3) O(6) 1_555 1_555 1_555 125.02(3) yes
O(5) C(3) C(4) 1_555 1_555 1_555 113.58(3) yes
O(6) C(3) C(4) 1_555 1_555 1_555 121.40(3) yes
O(7) C(4) O(8) 1_555 1_555 1_555 127.74(3) yes
O(7) C(4) C(3) 1_555 1_555 1_555 114.90(3) yes
O(8) C(4) C(3) 1_555 1_555 1_555 117.36(3) yes
O(2) H(2) O(9) 1_555 1_555 1_555 178.91(2) yes
O(3) H(3) O(7) 1_555 1_555 2_656 176.05(2) yes
O(5) H(5) O(10) 1_555 1_555 1_555 173.22(2) yes
O(9) H(9A) H(9B) 1_555 1_555 1_555 37.22(2) yes
O(9) H(9B) H(9A) 1_555 1_555 1_555 37.152(19) yes
O(10) H(10A) H(10B) 1_555 1_555 1_555 37.03(2) yes
O(10) H(10B) H(10A) 1_555 1_555 1_555 37.19(2) yes

loop_
_geom_bond_atom_site_label_1
_geom_bond_atom_site_label_2
_geom_bond_site_symmetry_1
_geom_bond_site_symmetry_2
_geom_bond_distance
_geom_bond_publ_flag
O(1) C(1) 1_555 1_555 1.2281(4) yes
O(2) C(2) 1_555 1_555 1.2952(4) yes
O(2) H(2) 1_555 1_555 1.0885(3) yes
O(3) C(1) 1_555 1_555 1.2882(4) yes
O(3) H(3) 1_555 1_555 1.1133(3) yes
O(4) C(2) 1_555 1_555 1.2228(4) yes
O(5) C(3) 1_555 1_555 1.3033(4) yes
O(5) H(5) 1_555 1_555 1.0582(3) yes
O(6) C(3) 1_555 1_555 1.2229(4) yes
O(7) C(4) 1_555 1_555 1.2657(4) yes
O(7) H(3) 1_555 2_656 1.3754(3) yes
O(8) C(4) 1_555 1_555 1.2421(4) yes
O(9) H(2) 1_555 1_555 1.3820(3) yes
O(9) H(9A) 1_555 1_555 0.9827(3) yes
O(9) H(9B) 1_555 1_555 0.9842(3) yes
O(10) H(5) 1_555 1_555 1.4546(3) yes
O(10) H(10A) 1_555 1_555 0.9747(3) yes
O(10) H(10B) 1_555 1_555 0.9710(3) yes
C(1) C(1) 1_555 2_665 1.5521(6) yes
C(2) C(2) 1_555 2_455 1.5425(6) yes
C(3) C(4) 1_555 1_555 1.5530(4) yes
H(9A) H(9B) 1_555 1_555 1.5670031389722 yes
H(10A) H(10B) 1_555 1_555 1.551664258724 yes

loop_
_atom_site_anharm_gc_d_label
_atom_site_anharm_gc_d_1111
_atom_site_anharm_gc_d_2222
_atom_site_anharm_gc_d_3333
_atom_site_anharm_gc_d_1112
_atom_site_anharm_gc_d_1222
_atom_site_anharm_gc_d_1113
_atom_site_anharm_gc_d_1333
_atom_site_anharm_gc_d_2223
_atom_site_anharm_gc_d_2333
_atom_site_anharm_gc_d_1122
_atom_site_anharm_gc_d_1133
_atom_site_anharm_gc_d_2233
_atom_site_anharm_gc_d_1123
_atom_site_anharm_gc_d_1223
_atom_site_anharm_gc_d_1233
K(1) 0.00014(5) 0.00033(3) 0.000127(6) -0.00043(3) -0.000264(16) 0.000384(14) 0.000027(5) 0.000095(9) 0.000007(4) -0.000129(17) 0.000164(7) 0.000111(5) 0.000138(7) 0.000082(6) 0.000038(4)
